data_7231367
loop_
_publ_author_name
'Mardani, Zahra'
'Kazemshoar-Duzduzani, Reza'
'Moeini, Keyvan'
'Hajabbas-Farshchi, Alireza'
'Carpenter-Warren, Cameron'
'Slawin, Alexandra M. Z.'
'Woollins, J. Derek'

_publ_section_title
;
 Anticancer activities of a \b-amino alcohol ligand and nanoparticles of
 its copper(ii) and zinc(ii) complexes evaluated by experimental and
 theoretical methods
;
_journal_issue 50
_journal_name_full 'RSC Advances'
_journal_page_first 28810
_journal_paper_doi 10.1039/C8RA04578J
_journal_volume 8
_journal_year 2018
_chemical_formula_moiety 'C10 H21 Cl2 N2 O2 Zn'
_chemical_formula_sum 'C10 H21 Cl2 N2 O2 Zn'
_chemical_formula_weight 337.57
_space_group_crystal_system monoclinic
_space_group_IT_number 14
_space_group_name_Hall '-P 2ybc'
_space_group_name_H-M_alt 'P 1 21/c 1'
_symmetry_space_group_name_Hall '-P 2ybc'
_symmetry_space_group_name_H-M 'P 1 21/c 1'
_atom_sites_solution_hydrogens geom
_atom_sites_solution_primary direct
_atom_sites_solution_secondary difmap
_audit_creation_date 2017-12-20
_audit_creation_method 'by CrystalStructure 4.2'
_audit_update_record
;
2018-05-06 deposited with the CCDC.
2018-08-07 downloaded from the CCDC.
;
_cell_angle_alpha 90.0000
_cell_angle_beta 94.277(8)
_cell_angle_gamma 90.0000
_cell_formula_units_Z 4
_cell_length_a 10.3713(8)
_cell_length_b 12.4965(9)
_cell_length_c 11.9806(9)
_cell_measurement_reflns_used 40
_cell_measurement_temperature 173
_cell_measurement_theta_max 25.40
_cell_measurement_theta_min 1.60
_cell_volume 1548.4(2)
_computing_cell_refinement 'CrystalClear-SM Expert 2.1 b45'
_computing_data_collection 'CrystalClear-SM Expert 2.1 b45 (Rigaku, 2015)'
_computing_data_reduction 'CrystalClear-SM Expert 2.1 b45'
_computing_molecular_graphics 'CrystalStructure 4.2'
_computing_publication_material 'CrystalStructure 4.2 (Rigaku, 2015)'
_computing_structure_refinement 'SHELXL Version 2014/7 (Sheldrick, 2008)'
_computing_structure_solution 'SHELXT Version 2014/4 (Sheldrick, 2014)'
_diffrn_ambient_temperature 173
_diffrn_detector_area_resol_mean 13.653
_diffrn_measured_fraction_theta_full 0.998
_diffrn_measured_fraction_theta_max 0.994
_diffrn_measurement_device_type 'Rigaku SCX mini'
_diffrn_measurement_method \w
_diffrn_radiation_type 'Mo K\a'
_diffrn_radiation_wavelength 0.71075
_diffrn_reflns_av_R_equivalents 0.1867
_diffrn_reflns_Laue_measured_fraction_full 0.998
_diffrn_reflns_Laue_measured_fraction_max 0.994
_diffrn_reflns_limit_h_max 12
_diffrn_reflns_limit_h_min -12
_diffrn_reflns_limit_k_max 15
_diffrn_reflns_limit_k_min -15
_diffrn_reflns_limit_l_max 14
_diffrn_reflns_limit_l_min -14
_diffrn_reflns_number 13000
_diffrn_reflns_point_group_measured_fraction_full 0.998
_diffrn_reflns_point_group_measured_fraction_max 0.994
_diffrn_reflns_theta_full 25.242
_diffrn_reflns_theta_max 25.384
_diffrn_reflns_theta_min 2.359
_diffrn_standards_number 0
_exptl_absorpt_coefficient_mu 1.924
_exptl_absorpt_correction_T_max 0.908
_exptl_absorpt_correction_T_min 0.425
_exptl_absorpt_correction_type multi-scan
_exptl_absorpt_process_details 'REQAB (Rigaku, 1998)'
_exptl_crystal_colour colorless
_exptl_crystal_density_diffrn 1.448
_exptl_crystal_density_method 'not measured'
_exptl_crystal_description prism
_exptl_crystal_F_000 700.00
_exptl_crystal_size_max 0.150
_exptl_crystal_size_mid 0.090
_exptl_crystal_size_min 0.050
_refine_diff_density_max 0.84
_refine_diff_density_min -0.61
_refine_ls_extinction_method none
_refine_ls_goodness_of_fit_ref 0.841
_refine_ls_hydrogen_treatment mixed
_refine_ls_number_parameters 188
_refine_ls_number_reflns 2830
_refine_ls_number_restraints 2
_refine_ls_R_factor_all 0.0971
_refine_ls_R_factor_gt 0.0518
_refine_ls_shift/su_max 0.000
_refine_ls_structure_factor_coef Fsqd
_refine_ls_weighting_details 'w = 1/[\s^2^(Fo^2^)+(0.0592P)^2^] where P=(Fo^2^+2Fc^2^)/3'
_refine_ls_weighting_scheme calc
_refine_ls_wR_factor_gt 0.1247
_refine_ls_wR_factor_ref 0.1395
_reflns_Friedel_coverage 0.000
_reflns_number_gt 1576
_reflns_number_total 2830
_reflns_threshold_expression F^2^>2.0\s(F^2^)
_cod_data_source_file c8ra04578j1.cif
_cod_data_source_block URMIA20
_cod_database_code 7231367

loop_
_space_group_symop_id
_space_group_symop_operation_xyz
1 +X,+Y,+Z
2 -X,1/2+Y,1/2-Z
3 -X,-Y,-Z
4 +X,-1/2-Y,-1/2+Z

loop_
_atom_site_label
_atom_site_type_symbol
_atom_site_fract_x
_atom_site_fract_y
_atom_site_fract_z
_atom_site_U_iso_or_equiv
_atom_site_adp_type
_atom_site_occupancy
_atom_site_site_symmetry_order
_atom_site_calc_flag
_atom_site_refinement_flags_posn
_atom_site_refinement_flags_adp
_atom_site_refinement_flags_occupancy
_atom_site_disorder_assembly
_atom_site_disorder_group
Zn1 Zn 0.46788(7) 0.55597(5) 0.74385(5) 0.0419(2) Uani 1 1 d . . . . .
Cl1 Cl 0.33042(15) 0.54350(12) 0.87907(11) 0.0485(4) Uani 1 1 d . . . . .
Cl2 Cl 0.50947(18) 0.40602(11) 0.64162(11) 0.0555(5) Uani 1 1 d . . . . .
O2A O 0.1985(9) 0.4541(7) 0.5126(7) 0.081(3) Uani 0.6 1 d . . P A 1
O2B O 0.1830(12) 0.5616(12) 0.4113(10) 0.085(4) Uani 0.4 1 d . . P B 2
O10 O 0.6465(4) 0.5173(3) 0.8630(3) 0.0500(11) Uani 1 1 d . . . . .
N1 N 0.3588(5) 0.6304(4) 0.6050(4) 0.0475(13) Uani 1 1 d D . . . .
H1 H 0.383(5) 0.590(4) 0.542(3) 0.048(16) Uiso 1 1 d D . . . .
N5 N 0.5850(5) 0.6889(4) 0.7329(3) 0.0398(11) Uani 1 1 d D . . . .
H5 H 0.566(4) 0.746(3) 0.784(3) 0.033(14) Uiso 1 1 d D . . . .
C1 C 0.2157(7) 0.6252(7) 0.5966(6) 0.071(2) Uani 1 1 d . . . . .
H1A H 0.1849 0.6656 0.6606 0.07(5) Uiso 0.6 1 calc R . P C 1
H1B H 0.1839 0.6635 0.5276 0.04(4) Uiso 0.6 1 calc R . P C 1
H1C H 0.1897 0.5556 0.6275 0.00(3) Uiso 0.4 1 calc R . P D 2
H1D H 0.1831 0.6820 0.6448 0.04(5) Uiso 0.4 1 calc R . P D 2
C2A C 0.1556(12) 0.5225(9) 0.5948(9) 0.058(3) Uani 0.6 1 d . . P A 1
H2A H 0.1729 0.4885 0.6690 0.14(6) Uiso 0.6 1 calc R . P A 1
H2B H 0.0609 0.5319 0.5817 0.04(3) Uiso 0.6 1 calc R . P A 1
C2B C 0.156(2) 0.636(2) 0.4920(17) 0.072(6) Uani 0.4 1 d . . P B 2
H2C H 0.1775 0.7078 0.4637 0.11(8) Uiso 0.4 1 calc R . P B 2
H2D H 0.0613 0.6349 0.4992 0.25(16) Uiso 0.4 1 calc R . P B 2
C3 C 0.4088(7) 0.7396(5) 0.5977(4) 0.0519(17) Uani 1 1 d . . . . .
H3A H 0.3689 0.7859 0.6526 0.062 Uiso 1 1 calc R U . . .
H3B H 0.3862 0.7688 0.5219 0.062 Uiso 1 1 calc R U . . .
C4 C 0.5508(7) 0.7392(5) 0.6208(4) 0.0517(16) Uani 1 1 d . . . . .
H4A H 0.5841 0.8134 0.6203 0.062 Uiso 1 1 calc R U . . .
H4B H 0.5913 0.6983 0.5618 0.062 Uiso 1 1 calc R U . . .
C5 C 0.7216(6) 0.6618(5) 0.7558(5) 0.0486(15) Uani 1 1 d . . . . .
H5A H 0.7461 0.6106 0.6969 0.058 Uiso 1 1 calc R U . . .
C6 C 0.8143(7) 0.7564(6) 0.7569(6) 0.070(2) Uani 1 1 d . . . . .
H6A H 0.7887 0.8101 0.8119 0.084 Uiso 1 1 calc R U . . .
H6B H 0.8086 0.7905 0.6821 0.084 Uiso 1 1 calc R U . . .
C7 C 0.9535(8) 0.7212(8) 0.7873(9) 0.115(4) Uani 1 1 d . . . . .
H7A H 0.9823 0.6738 0.7279 0.138 Uiso 1 1 calc R U . . .
H7B H 1.0104 0.7849 0.7918 0.138 Uiso 1 1 calc R U . . .
C8 C 0.9658(8) 0.6629(9) 0.8975(10) 0.123(4) Uani 1 1 d . . . . .
H8A H 0.9449 0.7122 0.9582 0.147 Uiso 1 1 calc R U . . .
H8B H 1.0560 0.6381 0.9131 0.147 Uiso 1 1 calc R U . . .
C9 C 0.8744(7) 0.5670(7) 0.8950(8) 0.094(3) Uani 1 1 d . . . . .
H9A H 0.8984 0.5153 0.8374 0.113 Uiso 1 1 calc R U . . .
H9B H 0.8820 0.5304 0.9685 0.113 Uiso 1 1 calc R U . . .
C10 C 0.7361(6) 0.6043(5) 0.8687(5) 0.0487(15) Uani 1 1 d . . . . .
H10A H 0.7125 0.6549 0.9285 0.058 Uiso 1 1 calc R U . . .

loop_
_atom_site_aniso_label
_atom_site_aniso_U_11
_atom_site_aniso_U_22
_atom_site_aniso_U_33
_atom_site_aniso_U_23
_atom_site_aniso_U_13
_atom_site_aniso_U_12
Zn1 0.0664(5) 0.0328(4) 0.0282(3) -0.0013(3) 0.0138(3) -0.0047(3)
Cl1 0.0605(10) 0.0571(9) 0.0293(7) -0.0018(6) 0.0129(6) -0.0027(7)
Cl2 0.1062(14) 0.0320(7) 0.0315(7) -0.0020(5) 0.0256(8) -0.0020(8)
O2A 0.081(6) 0.086(6) 0.076(6) -0.028(5) 0.004(5) -0.020(5)
O2B 0.058(8) 0.142(13) 0.053(7) -0.023(8) -0.009(6) -0.006(8)
O10 0.064(3) 0.042(2) 0.045(2) 0.0058(18) 0.007(2) -0.001(2)
N1 0.065(4) 0.051(3) 0.027(2) -0.008(2) 0.008(2) -0.005(3)
N5 0.056(3) 0.040(3) 0.026(2) -0.0002(19) 0.012(2) 0.001(2)
C1 0.065(5) 0.091(6) 0.058(5) -0.016(4) 0.021(4) -0.006(4)
C2A 0.067(9) 0.063(7) 0.042(6) -0.011(6) -0.001(6) -0.004(6)
C2B 0.056(13) 0.102(16) 0.056(11) 0.014(12) -0.012(10) 0.043(11)
C3 0.087(5) 0.041(3) 0.027(3) 0.003(2) -0.002(3) -0.006(3)
C4 0.086(5) 0.040(3) 0.029(3) -0.001(2) 0.004(3) -0.012(3)
C5 0.066(5) 0.040(3) 0.042(3) 0.004(3) 0.022(3) 0.003(3)
C6 0.058(5) 0.074(5) 0.079(5) 0.019(4) 0.019(4) -0.012(4)
C7 0.060(6) 0.128(8) 0.159(9) 0.055(7) 0.031(6) -0.013(5)
C8 0.039(5) 0.142(9) 0.185(10) 0.080(8) -0.003(5) 0.000(5)
C9 0.051(5) 0.102(7) 0.130(8) 0.044(6) 0.016(5) 0.019(5)
C10 0.047(4) 0.057(4) 0.043(3) 0.010(3) 0.014(3) 0.008(3)

loop_
_atom_type_symbol
_atom_type_description
_atom_type_scat_dispersion_real
_atom_type_scat_dispersion_imag
_atom_type_scat_source
C C 0.0033 0.0016
;
International Tables for Crystallography
(Vol. C, Tables 4.2.6.8 and 6.1.1.4)
;
H H 0.0000 0.0000
;
International Tables for Crystallography
(Vol. C, Table 6.1.1.4)
;
Cl Cl 0.1484 0.1585
;
International Tables for Crystallography
(Vol. C, Tables 4.2.6.8 and 6.1.1.4)
;
N N 0.0061 0.0033
;
International Tables for Crystallography
(Vol. C, Tables 4.2.6.8 and 6.1.1.4)
;
O O 0.0106 0.0060
;
International Tables for Crystallography
(Vol. C, Tables 4.2.6.8 and 6.1.1.4)
;
Zn Zn 0.2839 1.4301
;
International Tables for Crystallography
(Vol. C, Tables 4.2.6.8 and 6.1.1.4)
;

loop_
_geom_angle_atom_site_label_1
_geom_angle_atom_site_label_2
_geom_angle_atom_site_label_3
_geom_angle
N5 Zn1 N1 83.16(18)
N5 Zn1 Cl1 120.67(13)
N1 Zn1 Cl1 105.24(14)
N5 Zn1 Cl2 119.12(13)
N1 Zn1 Cl2 92.83(13)
Cl1 Zn1 Cl2 118.91(6)
N5 Zn1 O10 76.04(16)
N1 Zn1 O10 157.13(17)
Cl1 Zn1 O10 93.61(11)
Cl2 Zn1 O10 89.13(11)
C10 O10 Zn1 111.1(3)
C3 N1 C1 113.2(5)
C3 N1 Zn1 106.3(4)
C1 N1 Zn1 119.9(4)
C3 N1 H1 109(3)
C1 N1 H1 104(3)
Zn1 N1 H1 103(3)
C5 N5 C4 115.2(5)
C5 N5 Zn1 111.6(3)
C4 N5 Zn1 107.0(3)
C5 N5 H5 107(3)
C4 N5 H5 102(3)
Zn1 N5 H5 113(3)
C2B C1 N1 116.3(11)
C2A C1 N1 118.4(8)
C2A C1 H1A 107.7
N1 C1 H1A 107.7
C2A C1 H1B 107.7
N1 C1 H1B 107.7
H1A C1 H1B 107.1
C2B C1 H1C 108.2
N1 C1 H1C 108.2
C2B C1 H1D 108.2
N1 C1 H1D 108.2
H1C C1 H1D 107.4
O2A C2A C1 113.5(9)
O2A C2A H2A 108.9
C1 C2A H2A 108.9
O2A C2A H2B 108.9
C1 C2A H2B 108.9
H2A C2A H2B 107.7
C1 C2B O2B 118.2(14)
C1 C2B H2C 107.8
O2B C2B H2C 107.8
C1 C2B H2D 107.8
O2B C2B H2D 107.8
H2C C2B H2D 107.1
N1 C3 C4 109.7(5)
N1 C3 H3A 109.7
C4 C3 H3A 109.7
N1 C3 H3B 109.7
C4 C3 H3B 109.7
H3A C3 H3B 108.2
C3 C4 N5 109.6(5)
C3 C4 H4A 109.8
N5 C4 H4A 109.8
C3 C4 H4B 109.8
N5 C4 H4B 109.8
H4A C4 H4B 108.2
N5 C5 C6 115.1(5)
N5 C5 C10 107.7(4)
C6 C5 C10 109.7(5)
N5 C5 H5A 108.0
C6 C5 H5A 108.0
C10 C5 H5A 108.0
C5 C6 C7 111.4(6)
C5 C6 H6A 109.4
C7 C6 H6A 109.4
C5 C6 H6B 109.4
C7 C6 H6B 109.4
H6A C6 H6B 108.0
C8 C7 C6 111.4(7)
C8 C7 H7A 109.3
C6 C7 H7A 109.3
C8 C7 H7B 109.3
C6 C7 H7B 109.3
H7A C7 H7B 108.0
C7 C8 C9 110.6(9)
C7 C8 H8A 109.5
C9 C8 H8A 109.5
C7 C8 H8B 109.5
C9 C8 H8B 109.5
H8A C8 H8B 108.1
C10 C9 C8 109.7(7)
C10 C9 H9A 109.7
C8 C9 H9A 109.7
C10 C9 H9B 109.7
C8 C9 H9B 109.7
H9A C9 H9B 108.2
O10 C10 C9 112.2(5)
O10 C10 C5 107.2(5)
C9 C10 C5 110.9(5)
O10 C10 H10A 108.8
C9 C10 H10A 108.8
C5 C10 H10A 108.8

loop_
_geom_bond_atom_site_label_1
_geom_bond_atom_site_label_2
_geom_bond_distance
Zn1 N5 2.068(5)
Zn1 N1 2.152(5)
Zn1 Cl1 2.2418(15)
Zn1 Cl2 2.2970(15)
Zn1 O10 2.304(4)
O2A C2A 1.402(13)
O2B C2B 1.39(2)
O10 C10 1.428(7)
N1 C3 1.464(7)
N1 C1 1.482(8)
N1 H1 0.958(19)
N5 C5 1.462(8)
N5 C4 1.501(7)
N5 H5 0.971(19)
C1 C2B 1.36(2)
C1 C2A 1.426(14)
C1 H1A 0.9900
C1 H1B 0.9900
C1 H1C 0.9900
C1 H1D 0.9900
C2A H2A 0.9900
C2A H2B 0.9900
C2B H2C 0.9900
C2B H2D 0.9900
C3 C4 1.479(9)
C3 H3A 0.9900
C3 H3B 0.9900
C4 H4A 0.9900
C4 H4B 0.9900
C5 C6 1.522(9)
C5 C10 1.530(7)
C5 H5A 1.0000
C6 C7 1.527(10)
C6 H6A 0.9900
C6 H6B 0.9900
C7 C8 1.504(11)
C7 H7A 0.9900
C7 H7B 0.9900
C8 C9 1.527(12)
C8 H8A 0.9900
C8 H8B 0.9900
C9 C10 1.519(9)
C9 H9A 0.9900
C9 H9B 0.9900
C10 H10A 1.0000

loop_
_geom_hbond_atom_site_label_D
_geom_hbond_atom_site_label_H
_geom_hbond_atom_site_label_A
_geom_hbond_site_symmetry_A
_geom_hbond_distance_DA
_geom_hbond_distance_DH
_geom_hbond_distance_HA
_geom_hbond_angle_DHA
_geom_hbond_publ_flag
N1 H1 O2A . 2.928(10) 0.96(4) 2.56(5) 103(4) no
N1 H1 O2B . 2.970(13) 0.96(4) 2.53(5) 108(4) no
N5 H5 Cl2 2_656 3.287(5) 0.971 2.348 162.5 no

loop_
_geom_torsion_atom_site_label_1
_geom_torsion_atom_site_label_2
_geom_torsion_atom_site_label_3
_geom_torsion_atom_site_label_4
_geom_torsion
C3 N1 C1 C2B 77.2(14)
Zn1 N1 C1 C2B -156.0(13)
C3 N1 C1 C2A 175.7(7)
Zn1 N1 C1 C2A -57.4(8)
N1 C1 C2A O2A -53.2(12)
N1 C1 C2B O2B 61(2)
C1 N1 C3 C4 173.0(5)
Zn1 N1 C3 C4 39.2(5)
N1 C3 C4 N5 -56.1(6)
C5 N5 C4 C3 167.1(5)
Zn1 N5 C4 C3 42.5(5)
C4 N5 C5 C6 61.5(7)
Zn1 N5 C5 C6 -176.2(4)
C4 N5 C5 C10 -175.8(5)
Zn1 N5 C5 C10 -53.5(5)
N5 C5 C6 C7 177.1(6)
C10 C5 C6 C7 55.4(8)
C5 C6 C7 C8 -55.6(11)
C6 C7 C8 C9 56.5(12)
C7 C8 C9 C10 -58.0(11)
Zn1 O10 C10 C9 -151.7(5)
Zn1 O10 C10 C5 -29.7(5)
C8 C9 C10 O10 178.8(7)
C8 C9 C10 C5 59.0(10)
N5 C5 C10 O10 53.6(6)
C6 C5 C10 O10 179.6(5)
N5 C5 C10 C9 176.3(6)
C6 C5 C10 C9 -57.7(8)
